data_1547444
loop_
_publ_author_name
'Anuradha R. Pallipurath'
'Jonathan M. Skelton'
'Mark R. Warren'
'Naghmeh Kamali'
'Patrick McArdle'
'Andrea Erxleben'

_publ_section_title
;
 Sulfamerazine: Understanding the Influence of Slip Planes in the
 Polymorphic Phase Transformation through X-Ray Crystallographic Studies
 and ab Initio Lattice Dynamics
;
_journal_name_full 'Molecular Pharmaceutics'
_journal_page_first 3735
_journal_page_last 3748
_journal_paper_doi 10.1021/acs.molpharmaceut.5b00504
_journal_volume 12
_journal_year 2015
_chemical_formula_moiety 'C11 H12 N4 O2 S'
_chemical_formula_sum 'C11 H12 N4 O2 S'
_chemical_formula_weight 264.31
_chemical_name_common Sulfamerazine
_chemical_name_systematic 4-amino-N-(4-methylpyrimidin-2-yl)
_space_group_crystal_system orthorhombic
_space_group_IT_number 61
_space_group_name_Hall '-P 2ac 2ab'
_space_group_name_H-M_alt 'P b c a'
_symmetry_space_group_name_Hall '-P 2ac 2ab'
_symmetry_space_group_name_H-M 'P b c a'
_atom_sites_solution_hydrogens mixed
_cell_angle_alpha 90
_cell_angle_beta 90
_cell_angle_gamma 90
_cell_formula_units_Z 8
_cell_length_a 9.1158(2)
_cell_length_b 11.6222(2)
_cell_length_c 22.8715(3)
_cell_measurement_reflns_used 8200
_cell_measurement_temperature 220
_cell_measurement_theta_max 29.5650
_cell_measurement_theta_min 1.7270
_cell_volume 2423.14(7)
_computing_cell_refinement
;
CrysAlisPro, Agilent Technologies,
Version 1.171.37.34 (release 22-05-2014 CrysAlis171 .NET)
(compiled May 22 2014,16:03:01)
;
_computing_data_collection
;
CrysAlisPro, Agilent Technologies,
Version 1.171.37.34 (release 22-05-2014 CrysAlis171 .NET)
(compiled May 22 2014,16:03:01)
;
_computing_data_reduction
;
CrysAlisPro, Agilent Technologies,
Version 1.171.37.34 (release 22-05-2014 CrysAlis171 .NET)
(compiled May 22 2014,16:03:01)
;
_computing_molecular_graphics OSCAIL
_computing_structure_refinement 'SHELXL-2014/7 (Sheldrick, 2014)'
_computing_structure_solution SHELXT
_diffrn_ambient_temperature 220
_diffrn_measured_fraction_theta_full 0.990
_diffrn_measured_fraction_theta_max 0.973
_diffrn_measurement_device 'CrystalLogic Kappa (3 circle)'
_diffrn_measurement_device_type 'Rigaku Saturn724+ (2x2 bin mode)'
_diffrn_measurement_method
;
omega rotation with 1 degree frames
;
_diffrn_measurement_specimen_support 'MiTeGen loop'
_diffrn_radiation_monochromator 'double crystal Silicon 111'
_diffrn_radiation_source 'Diamond Light Source Beamline I19'
_diffrn_radiation_type Synchrotron
_diffrn_radiation_wavelength 0.68890
_diffrn_reflns_av_R_equivalents 0.0660
_diffrn_reflns_av_unetI/netI 0.0413
_diffrn_reflns_Laue_measured_fraction_full 0.990
_diffrn_reflns_Laue_measured_fraction_max 0.973
_diffrn_reflns_limit_h_max 11
_diffrn_reflns_limit_h_min -12
_diffrn_reflns_limit_k_max 13
_diffrn_reflns_limit_k_min -16
_diffrn_reflns_limit_l_max 32
_diffrn_reflns_limit_l_min -31
_diffrn_reflns_number 21617
_diffrn_reflns_point_group_measured_fraction_full 0.990
_diffrn_reflns_point_group_measured_fraction_max 0.973
_diffrn_reflns_theta_full 24.415
_diffrn_reflns_theta_max 29.476
_diffrn_reflns_theta_min 1.726
_exptl_absorpt_coefficient_mu 0.267
_exptl_absorpt_correction_T_max 1.00000
_exptl_absorpt_correction_T_min 0.94486
_exptl_absorpt_correction_type multi-scan
_exptl_absorpt_process_details
;
CrysAlisPro, Agilent Technologies,
Version 1.171.36.28 (release 01-02-2013 CrysAlis171 .NET)
Empirical absorption correction using spherical harmonics,
implemented in SCALE3 ABSPACK scaling algorithm.
;
_exptl_crystal_colour Colourless
_exptl_crystal_density_diffrn 1.449
_exptl_crystal_description Parallelepiped
_exptl_crystal_F_000 1104
_exptl_crystal_size_max 0.50
_exptl_crystal_size_mid 0.40
_exptl_crystal_size_min 0.20
_refine_diff_density_max 0.366
_refine_diff_density_min -0.324
_refine_diff_density_rms 0.058
_refine_ls_extinction_coef .
_refine_ls_extinction_method none
_refine_ls_goodness_of_fit_ref 0.974
_refine_ls_hydrogen_treatment mixed
_refine_ls_matrix_type full
_refine_ls_number_parameters 176
_refine_ls_number_reflns 3595
_refine_ls_number_restraints 0
_refine_ls_restrained_S_all 0.974
_refine_ls_R_factor_all 0.0691
_refine_ls_R_factor_gt 0.0459
_refine_ls_shift/su_max 0.000
_refine_ls_shift/su_mean 0.000
_refine_ls_structure_factor_coef Fsqd
_refine_ls_weighting_details 'w=1/[\s^2^(Fo^2^)+(0.0463P)^2^+1.4827P] where P=(Fo^2^+2Fc^2^)/3'
_refine_ls_weighting_scheme calc
_refine_ls_wR_factor_gt 0.1065
_refine_ls_wR_factor_ref 0.1211
_reflns_Friedel_coverage 0.000
_reflns_Friedel_fraction_full .
_reflns_Friedel_fraction_max .
_reflns_number_gt 2629
_reflns_number_total 3595
_reflns_threshold_expression 'I > 2\s(I)'
_cod_data_source_file Exp_Form-II2FSynchrotron_Form-II_220K.cif
_cod_data_source_block 220k_smz-f2_a
_cod_database_code 1547444
_shelx_space_group_comment
;
The symmetry employed for this shelxl refinement is uniquely defined
by the following loop, which should always be used as a source of
symmetry information in preference to the above space-group names.
They are only intended as comments.
;
_shelx_estimated_absorpt_t_min 0.878
_shelx_estimated_absorpt_t_max 0.948

loop_
_space_group_symop_operation_xyz
'x, y, z'
'-x+1/2, -y, z+1/2'
'-x, y+1/2, -z+1/2'
'x+1/2, -y+1/2, -z'
'-x, -y, -z'
'x-1/2, y, -z-1/2'
'x, -y-1/2, z-1/2'
'-x-1/2, y-1/2, z'

loop_
_atom_site_label
_atom_site_type_symbol
_atom_site_fract_x
_atom_site_fract_y
_atom_site_fract_z
_atom_site_U_iso_or_equiv
_atom_site_adp_type
_atom_site_occupancy
_atom_site_site_symmetry_order
_atom_site_calc_flag
_atom_site_refinement_flags_posn
_atom_site_refinement_flags_adp
_atom_site_refinement_flags_occupancy
_atom_site_disorder_assembly
_atom_site_disorder_group
S1 S 0.33209(5) 0.34620(4) 0.38972(2) 0.02865(13) Uani 1 1 d . . . . .
O2 O 0.19738(15) 0.39699(12) 0.40957(6) 0.0357(3) Uani 1 1 d . . . . .
O1 O 0.34214(17) 0.22362(11) 0.38644(6) 0.0383(3) Uani 1 1 d . . . . .
N4 N 0.66666(18) 0.42625(14) 0.48542(7) 0.0329(4) Uani 1 1 d . . . . .
N3 N 0.65589(19) 0.28520(13) 0.40897(7) 0.0330(4) Uani 1 1 d . . . . .
N2 N 0.45152(19) 0.39501(13) 0.43744(7) 0.0314(4) Uani 1 1 d . . . . .
N1 N 0.4553(2) 0.53266(18) 0.15487(8) 0.0462(5) Uani 1 1 d . . . . .
C1 C 0.3756(2) 0.40401(15) 0.32165(7) 0.0298(4) Uani 1 1 d . . . . .
C2 C 0.4479(2) 0.33725(17) 0.28026(8) 0.0388(5) Uani 1 1 d . . . . .
H2 H 0.4766 0.2626 0.2894 0.050 Uiso 1 1 calc R U . . .
C3 C 0.4770(3) 0.38180(17) 0.22567(9) 0.0404(5) Uani 1 1 d . . . . .
H3 H 0.5275 0.3373 0.1985 0.052 Uiso 1 1 calc R U . . .
C4 C 0.4319(2) 0.49297(16) 0.21032(8) 0.0344(4) Uani 1 1 d . . . . .
C5 C 0.3591(2) 0.55928(15) 0.25288(9) 0.0362(4) Uani 1 1 d . . . . .
H5 H 0.3288 0.6336 0.2438 0.047 Uiso 1 1 calc R U . . .
C6 C 0.3322(2) 0.51552(15) 0.30777(8) 0.0325(4) Uani 1 1 d . . . . .
H6 H 0.2849 0.5605 0.3356 0.042 Uiso 1 1 calc R U . . .
C7 C 0.5980(2) 0.36603(14) 0.44333(7) 0.0282(4) Uani 1 1 d . . . . .
C8 C 0.8082(2) 0.40071(18) 0.49300(9) 0.0374(4) Uani 1 1 d . . . . .
H8 H 0.8606 0.4398 0.5217 0.049 Uiso 1 1 calc R U . . .
C9 C 0.8796(2) 0.31939(18) 0.46027(9) 0.0385(5) Uani 1 1 d . . . . .
H9 H 0.9785 0.3036 0.4661 0.050 Uiso 1 1 calc R U . . .
C10 C 0.7988(2) 0.26156(16) 0.41814(8) 0.0354(4) Uani 1 1 d . . . . .
C11 C 0.8662(3) 0.1686(2) 0.38154(11) 0.0513(6) Uani 1 1 d . . . . .
H11A H 0.8214 0.0962 0.3909 0.067 Uiso 1 1 calc R U . . .
H11B H 0.9695 0.1646 0.3893 0.067 Uiso 1 1 calc R U . . .
H11C H 0.8508 0.1855 0.3409 0.067 Uiso 1 1 calc R U . . .
H1N2 H 0.419(3) 0.448(2) 0.4589(11) 0.049(7) Uiso 1 1 d . . . . .
H1N1 H 0.511(3) 0.494(2) 0.1341(12) 0.053(7) Uiso 1 1 d . . . . .
H2N1 H 0.449(3) 0.605(2) 0.1477(11) 0.056(7) Uiso 1 1 d . . . . .

loop_
_atom_site_aniso_label
_atom_site_aniso_U_11
_atom_site_aniso_U_22
_atom_site_aniso_U_33
_atom_site_aniso_U_23
_atom_site_aniso_U_13
_atom_site_aniso_U_12
S1 0.0294(3) 0.0303(2) 0.0262(2) -0.00199(15) -0.00035(17) -0.00357(17)
O2 0.0270(8) 0.0493(8) 0.0309(6) -0.0021(6) 0.0004(5) -0.0024(6)
O1 0.0508(10) 0.0286(6) 0.0354(7) -0.0013(5) -0.0009(6) -0.0065(6)
N4 0.0306(10) 0.0379(8) 0.0301(7) -0.0036(6) -0.0026(6) 0.0022(7)
N3 0.0346(10) 0.0323(7) 0.0322(7) -0.0021(6) 0.0031(7) 0.0040(7)
N2 0.0291(9) 0.0341(8) 0.0312(7) -0.0089(6) -0.0024(6) 0.0033(7)
N1 0.0623(14) 0.0409(10) 0.0355(9) 0.0052(7) 0.0143(9) 0.0031(10)
C1 0.0315(11) 0.0305(8) 0.0275(8) -0.0016(6) 0.0022(7) -0.0022(7)
C2 0.0479(13) 0.0341(9) 0.0344(9) 0.0005(7) 0.0080(9) 0.0084(9)
C3 0.0500(14) 0.0370(10) 0.0341(9) -0.0023(7) 0.0136(9) 0.0071(9)
C4 0.0355(12) 0.0354(9) 0.0323(9) -0.0009(7) 0.0040(8) -0.0052(8)
C5 0.0431(13) 0.0268(8) 0.0386(9) 0.0014(7) 0.0053(8) -0.0001(8)
C6 0.0362(11) 0.0278(8) 0.0335(8) -0.0052(6) 0.0071(8) -0.0018(7)
C7 0.0281(10) 0.0299(8) 0.0266(7) 0.0025(6) 0.0015(7) 0.0015(7)
C8 0.0300(12) 0.0484(11) 0.0339(9) 0.0015(8) -0.0035(8) 0.0020(9)
C9 0.0299(12) 0.0484(11) 0.0373(10) 0.0072(8) 0.0026(8) 0.0067(9)
C10 0.0345(12) 0.0356(9) 0.0359(9) 0.0069(7) 0.0080(8) 0.0084(8)
C11 0.0491(16) 0.0479(12) 0.0568(14) -0.0041(10) 0.0103(11) 0.0155(11)

loop_
_atom_type_symbol
_atom_type_description
_atom_type_scat_dispersion_real
_atom_type_scat_dispersion_imag
_atom_type_scat_source
C C 0.0033 0.0016 'International Tables Vol C Tables 4.2.6.8 and 6.1.1.4'
H H 0.0000 0.0000 'International Tables Vol C Tables 4.2.6.8 and 6.1.1.4'
N N 0.0061 0.0033 'International Tables Vol C Tables 4.2.6.8 and 6.1.1.4'
O O 0.0106 0.0060 'International Tables Vol C Tables 4.2.6.8 and 6.1.1.4'
S S 0.1246 0.1234 'International Tables Vol C Tables 4.2.6.8 and 6.1.1.4'

loop_
_geom_angle_atom_site_label_1
_geom_angle_atom_site_label_2
_geom_angle_atom_site_label_3
_geom_angle
_geom_angle_site_symmetry_1
_geom_angle_site_symmetry_3
O1 S1 O2 118.75(9) . .
O1 S1 N2 109.67(8) . .
O2 S1 N2 102.40(8) . .
O1 S1 C1 108.84(8) . .
O2 S1 C1 108.58(9) . .
N2 S1 C1 108.06(9) . .
C8 N4 C7 115.28(16) . .
C7 N3 C10 115.75(17) . .
C7 N2 S1 128.33(13) . .
C7 N2 H1N2 117.4(18) . .
S1 N2 H1N2 114.1(18) . .
C4 N1 H1N1 116.3(18) . .
C4 N1 H2N1 120.0(17) . .
H1N1 N1 H2N1 117(3) . .
C2 C1 C6 119.94(16) . .
C2 C1 S1 120.09(14) . .
C6 C1 S1 119.90(14) . .
C3 C2 C1 119.92(18) . .
C3 C2 H2 120.0 . .
C1 C2 H2 120.0 . .
C2 C3 C4 121.16(17) . .
C2 C3 H3 119.4 . .
C4 C3 H3 119.4 . .
N1 C4 C3 119.90(18) . .
N1 C4 C5 122.04(19) . .
C3 C4 C5 118.04(17) . .
C6 C5 C4 120.83(17) . .
C6 C5 H5 119.6 . .
C4 C5 H5 119.6 . .
C5 C6 C1 120.09(16) . .
C5 C6 H6 120.0 . .
C1 C6 H6 120.0 . .
N3 C7 N4 127.16(18) . .
N3 C7 N2 119.75(17) . .
N4 C7 N2 113.09(15) . .
N4 C8 C9 122.8(2) . .
N4 C8 H8 118.6 . .
C9 C8 H8 118.6 . .
C8 C9 C10 117.5(2) . .
C8 C9 H9 121.2 . .
C10 C9 H9 121.2 . .
N3 C10 C9 121.51(18) . .
N3 C10 C11 117.1(2) . .
C9 C10 C11 121.3(2) . .
C10 C11 H11A 109.5 . .
C10 C11 H11B 109.5 . .
H11A C11 H11B 109.5 . .
C10 C11 H11C 109.5 . .
H11A C11 H11C 109.5 . .
H11B C11 H11C 109.5 . .

loop_
_geom_bond_atom_site_label_1
_geom_bond_atom_site_label_2
_geom_bond_distance
_geom_bond_site_symmetry_2
S1 O1 1.4296(13) .
S1 O2 1.4361(14) .
S1 N2 1.6427(16) .
S1 C1 1.7413(18) .
N4 C8 1.336(3) .
N4 C7 1.345(2) .
N3 C7 1.334(2) .
N3 C10 1.348(3) .
N2 C7 1.383(2) .
N2 H1N2 0.84(3) .
N1 C4 1.366(2) .
N1 H1N1 0.83(3) .
N1 H2N1 0.86(3) .
C1 C2 1.390(3) .
C1 C6 1.392(2) .
C2 C3 1.378(3) .
C2 H2 0.9300 .
C3 C4 1.401(3) .
C3 H3 0.9300 .
C4 C5 1.408(3) .
C5 C6 1.377(3) .
C5 H5 0.9300 .
C6 H6 0.9300 .
C8 C9 1.370(3) .
C8 H8 0.9300 .
C9 C10 1.386(3) .
C9 H9 0.9300 .
C10 C11 1.498(3) .
C11 H11A 0.9600 .
C11 H11B 0.9600 .
C11 H11C 0.9600 .

loop_
_geom_hbond_atom_site_label_D
_geom_hbond_atom_site_label_H
_geom_hbond_atom_site_label_A
_geom_hbond_distance_DH
_geom_hbond_distance_HA
_geom_hbond_distance_DA
_geom_hbond_angle_DHA
_geom_hbond_site_symmetry_A
C6 H6 O1 0.93 2.51 3.408(2) 163.1 8_665
C8 H8 O2 0.93 2.52 3.240(2) 134.5 5_666
C9 H9 O2 0.93 2.61 3.248(3) 126.0 1_655
N2 H1N2 N4 0.84(3) 2.09(3) 2.931(2) 177(2) 5_666
N1 H1N1 O2 0.83(3) 2.27(3) 3.087(3) 169(3) 6_656
N1 H2N1 O1 0.86(3) 2.47(3) 3.038(2) 124(2) 3_655
N1 H2N1 N3 0.86(3) 2.64(3) 3.431(3) 153(2) 3_655

loop_
_geom_torsion_atom_site_label_1
_geom_torsion_atom_site_label_2
_geom_torsion_atom_site_label_3
_geom_torsion_atom_site_label_4
_geom_torsion
_geom_torsion_site_symmetry_1
_geom_torsion_site_symmetry_2
_geom_torsion_site_symmetry_3
_geom_torsion_site_symmetry_4
O1 S1 N2 C7 46.54(18) . . . .
O2 S1 N2 C7 173.53(16) . . . .
C1 S1 N2 C7 -71.96(18) . . . .
O1 S1 C1 C2 -16.7(2) . . . .
O2 S1 C1 C2 -147.33(17) . . . .
N2 S1 C1 C2 102.30(18) . . . .
O1 S1 C1 C6 160.49(16) . . . .
O2 S1 C1 C6 29.88(19) . . . .
N2 S1 C1 C6 -80.48(18) . . . .
C6 C1 C2 C3 0.3(3) . . . .
S1 C1 C2 C3 177.47(17) . . . .
C1 C2 C3 C4 -1.5(3) . . . .
C2 C3 C4 N1 -176.5(2) . . . .
C2 C3 C4 C5 1.6(3) . . . .
N1 C4 C5 C6 177.5(2) . . . .
C3 C4 C5 C6 -0.5(3) . . . .
C4 C5 C6 C1 -0.7(3) . . . .
C2 C1 C6 C5 0.8(3) . . . .
S1 C1 C6 C5 -176.37(16) . . . .
C10 N3 C7 N4 0.5(3) . . . .
C10 N3 C7 N2 -179.29(16) . . . .
C8 N4 C7 N3 -0.2(3) . . . .
C8 N4 C7 N2 179.59(16) . . . .
S1 N2 C7 N3 -3.2(3) . . . .
S1 N2 C7 N4 177.06(13) . . . .
C7 N4 C8 C9 0.3(3) . . . .
N4 C8 C9 C10 -0.6(3) . . . .
C7 N3 C10 C9 -0.8(3) . . . .
C7 N3 C10 C11 178.18(17) . . . .
C8 C9 C10 N3 0.9(3) . . . .
C8 C9 C10 C11 -178.0(2) . . . .
